data_4128125
loop_
_publ_author_name
'Beldjoudi, Yassine'
'Arauzo, Ana'
'Campo, Javier'
'Gavey, Emma L.'
'Pilkington, Melanie'
'Nascimento, Mitchell A.'
'Rawson, Jeremy M.'

_publ_section_title
;
 Structural, Magnetic, and Optical Studies of the Polymorphic
 9'-Anthracenyl Dithiadiazolyl Radical.
;
_journal_issue 17
_journal_name_full 'Journal of the American Chemical Society'
_journal_page_first 6875
_journal_page_last 6889
_journal_paper_doi 10.1021/jacs.8b11528
_journal_volume 141
_journal_year 2019
_chemical_formula_moiety 'C15 H9 N2 S2'
_chemical_formula_sum 'C15 H9 N2 S2'
_chemical_formula_weight 281.36
_chemical_name_systematic
;9-Anthracenyl 1,2,3,5-dithiadiazolyl 
 ?
;
_space_group_crystal_system monoclinic
_space_group_IT_number 14
_space_group_name_Hall '-P 2ybc'
_space_group_name_H-M_alt 'P 1 21/c 1'
_symmetry_space_group_name_Hall '-P 2ybc'
_symmetry_space_group_name_H-M 'P 1 21/c 1'
_atom_sites_solution_hydrogens geom
_audit_creation_method SHELXL-2013
_audit_update_record
;
2018-10-12 # Formatted by publCIF

;
_cell_angle_alpha 90
_cell_angle_beta 98.771(4)
_cell_angle_gamma 90
_cell_formula_units_Z 4
_cell_length_a 14.7027(11)
_cell_length_b 10.7141(7)
_cell_length_c 8.2871(5)
_cell_measurement_reflns_used 6616
_cell_measurement_temperature 173(2)
_cell_measurement_theta_max 65.07
_cell_measurement_theta_min 5.13
_cell_volume 1290.17(15)
_computing_cell_refinement 'Bruker SAINT'
_computing_data_collection 'Bruker APEX2'
_computing_data_reduction 'Bruker SAINT'
_computing_molecular_graphics 'Bruker SHELXTL'
_computing_publication_material 'Bruker SHELXTL'
_computing_structure_refinement 'SHELXL-2013 (Sheldrick 2013)'
_computing_structure_solution 'SHELXS-97 (Sheldrick 2008)'
_diffrn_ambient_temperature 173(2)
_diffrn_measured_fraction_theta_full 0.897
_diffrn_measured_fraction_theta_max 0.950
_diffrn_measurement_device_type 'Bruker AEX-II with Photon CCD area detector'
_diffrn_measurement_method 'phi and omega scans'
_diffrn_radiation_type CuK\a
_diffrn_radiation_wavelength 1.54178
_diffrn_reflns_av_R_equivalents 0.0931
_diffrn_reflns_av_unetI/netI 0.0703
_diffrn_reflns_Laue_measured_fraction_full 0.897
_diffrn_reflns_Laue_measured_fraction_max 0.950
_diffrn_reflns_limit_h_max 17
_diffrn_reflns_limit_h_min -17
_diffrn_reflns_limit_k_max 12
_diffrn_reflns_limit_k_min -12
_diffrn_reflns_limit_l_max 9
_diffrn_reflns_limit_l_min -9
_diffrn_reflns_number 10102
_diffrn_reflns_point_group_measured_fraction_full 0.897
_diffrn_reflns_point_group_measured_fraction_max 0.950
_diffrn_reflns_theta_full 67.679
_diffrn_reflns_theta_max 65.148
_diffrn_reflns_theta_min 5.129
_diffrn_source 'sealed tube'
_exptl_absorpt_coefficient_mu 3.609
_exptl_absorpt_correction_T_max 0.7526
_exptl_absorpt_correction_T_min 0.5423
_exptl_absorpt_correction_type multi-scan
_exptl_absorpt_process_details sadabs
_exptl_crystal_colour black
_exptl_crystal_density_diffrn 1.449
_exptl_crystal_description Plate
_exptl_crystal_F_000 580
_exptl_crystal_size_max 0.70
_exptl_crystal_size_mid 0.60
_exptl_crystal_size_min 0.264
_refine_diff_density_max 0.689
_refine_diff_density_min -0.488
_refine_diff_density_rms 0.114
_refine_ls_extinction_method none
_refine_ls_goodness_of_fit_ref 1.064
_refine_ls_hydrogen_treatment constr
_refine_ls_matrix_type full
_refine_ls_number_parameters 167
_refine_ls_number_reflns 2090
_refine_ls_number_restraints 0
_refine_ls_restrained_S_all 1.064
_refine_ls_R_factor_all 0.1104
_refine_ls_R_factor_gt 0.0864
_refine_ls_shift/su_max 0.000
_refine_ls_shift/su_mean 0.000
_refine_ls_structure_factor_coef Fsqd
_refine_ls_weighting_details 'w=1/[\s^2^(Fo^2^)+(0.0908P)^2^+8.5611P] where P=(Fo^2^+2Fc^2^)/3'
_refine_ls_weighting_scheme calc
_refine_ls_wR_factor_gt 0.2206
_refine_ls_wR_factor_ref 0.2334
_reflns_Friedel_coverage 0.000
_reflns_number_gt 1601
_reflns_number_total 2090
_reflns_threshold_expression 'I > 2\s(I)'
_cod_data_source_file ja8b11528_si_005.cif
_cod_data_source_block YB060mono1
_cod_database_code 4128125
_publcif_datablock.id {fa9c3a80-acbd-44fa-ba12-807d0fde8e7a}

_shelx_space_group_comment
;
The symmetry employed for this shelxl refinement is uniquely defined
by the following loop, which should always be used as a source of
symmetry information in preference to the above space-group names.
They are only intended as comments.
;
_shelx_estimated_absorpt_t_min 0.120
_shelx_estimated_absorpt_t_max 0.386
_shelxl_version_number 2013-3
_publcif_info_exptl_table_max_cols 4
_publcif_info_exptl_table_use_headnotes n
_publcif_funding_html
;
;

loop_
_space_group_symop_operation_xyz
'x, y, z'
'-x, y+1/2, -z+1/2'
'-x, -y, -z'
'x, -y-1/2, z-1/2'

loop_
_atom_site_label
_atom_site_type_symbol
_atom_site_fract_x
_atom_site_fract_y
_atom_site_fract_z
_atom_site_U_iso_or_equiv
_atom_site_adp_type
_atom_site_occupancy
_atom_site_site_symmetry_order
_atom_site_calc_flag
_atom_site_refinement_flags_posn
_atom_site_refinement_flags_adp
S1 S 0.26322(13) 0.41204(15) 0.77258(18) 0.0326(5) Uani 1 1 d . .
S2 S 0.28739(14) 0.25332(15) 0.64215(18) 0.0363(5) Uani 1 1 d . .
N1 N 0.2503(4) 0.5044(5) 0.6137(6) 0.0330(14) Uani 1 1 d . .
N2 N 0.2783(4) 0.3271(5) 0.4663(6) 0.0317(13) Uani 1 1 d . .
C1 C 0.2577(4) 0.4473(5) 0.4737(7) 0.0248(14) Uani 1 1 d . .
C2 C 0.2447(5) 0.5220(5) 0.3218(7) 0.0255(14) Uani 1 1 d . .
C3 C 0.3203(4) 0.5592(5) 0.2474(7) 0.0203(12) Uiso 1 1 d . .
C4 C 0.4134(5) 0.5212(6) 0.3119(8) 0.0342(16) Uani 1 1 d . .
H4 H 0.4245 0.4713 0.4047 0.041 Uiso 1 1 calc R U
C5 C 0.4844(5) 0.5590(7) 0.2361(8) 0.0371(17) Uani 1 1 d . .
H5 H 0.5439 0.5325 0.2759 0.045 Uiso 1 1 calc R U
C6 C 0.4696(6) 0.6374(8) 0.0985(9) 0.049(2) Uani 1 1 d . .
H6 H 0.5196 0.6649 0.0517 0.059 Uiso 1 1 calc R U
C7 C 0.3830(6) 0.6738(7) 0.0326(9) 0.045(2) Uani 1 1 d . .
H7 H 0.3742 0.7232 -0.0607 0.054 Uiso 1 1 calc R U
C8 C 0.3057(5) 0.6360(6) 0.1070(7) 0.0335(17) Uani 1 1 d . .
C9 C 0.2165(5) 0.6725(6) 0.0413(8) 0.0361(17) Uani 1 1 d . .
H9 H 0.2075 0.7224 -0.0516 0.043 Uiso 1 1 calc R U
C10 C 0.1407(5) 0.6356(6) 0.1121(7) 0.0315(16) Uani 1 1 d . .
C11 C 0.0489(6) 0.6733(6) 0.0456(9) 0.0415(18) Uani 1 1 d . .
H11 H 0.0395 0.7254 -0.0452 0.050 Uiso 1 1 calc R U
C12 C -0.0241(6) 0.6337(7) 0.1139(8) 0.0431(19) Uani 1 1 d . .
H12 H -0.0829 0.6612 0.0717 0.052 Uiso 1 1 calc R U
C13 C -0.0119(5) 0.5519(7) 0.2470(8) 0.0384(17) Uani 1 1 d . .
H13 H -0.0631 0.5221 0.2884 0.046 Uiso 1 1 calc R U
C14 C 0.0751(5) 0.5149(6) 0.3181(8) 0.0330(16) Uani 1 1 d . .
H14 H 0.0824 0.4627 0.4088 0.040 Uiso 1 1 calc R U
C15 C 0.1540(4) 0.5569(5) 0.2518(7) 0.0229(13) Uani 1 1 d . .

loop_
_atom_site_aniso_label
_atom_site_aniso_U_11
_atom_site_aniso_U_22
_atom_site_aniso_U_33
_atom_site_aniso_U_23
_atom_site_aniso_U_13
_atom_site_aniso_U_12
S1 0.0494(11) 0.0303(9) 0.0189(7) 0.0030(6) 0.0080(6) 0.0079(8)
S2 0.0665(13) 0.0216(8) 0.0207(8) 0.0037(6) 0.0068(7) 0.0022(8)
N1 0.057(4) 0.022(3) 0.020(3) 0.000(2) 0.004(2) 0.009(3)
N2 0.050(4) 0.023(3) 0.021(3) 0.001(2) 0.004(2) 0.002(3)
C1 0.035(4) 0.019(3) 0.021(3) -0.003(2) 0.004(2) 0.001(3)
C2 0.043(4) 0.015(3) 0.018(3) -0.001(2) 0.000(3) 0.003(3)
C4 0.045(4) 0.026(3) 0.030(3) 0.000(3) 0.003(3) -0.002(3)
C5 0.036(4) 0.048(5) 0.029(3) 0.009(3) 0.011(3) -0.008(3)
C6 0.059(5) 0.044(5) 0.045(4) 0.009(4) 0.015(4) -0.016(4)
C7 0.072(6) 0.032(4) 0.030(4) 0.009(3) 0.007(4) -0.011(4)
C8 0.066(5) 0.016(3) 0.018(3) 0.005(2) 0.003(3) -0.010(3)
C9 0.066(5) 0.018(3) 0.023(3) 0.008(3) 0.001(3) -0.001(3)
C10 0.059(5) 0.014(3) 0.018(3) 0.005(2) -0.003(3) 0.003(3)
C11 0.064(5) 0.024(4) 0.032(4) 0.003(3) -0.005(3) 0.008(4)
C12 0.057(5) 0.036(4) 0.031(4) -0.001(3) -0.011(3) 0.014(4)
C13 0.036(4) 0.043(4) 0.034(4) -0.003(3) 0.001(3) 0.005(3)
C14 0.045(4) 0.028(3) 0.025(3) -0.002(3) 0.004(3) 0.006(3)
C15 0.033(3) 0.018(3) 0.017(3) -0.002(2) 0.001(2) 0.001(3)

loop_
_atom_type_symbol
_atom_type_description
_atom_type_scat_dispersion_real
_atom_type_scat_dispersion_imag
_atom_type_scat_source
C C 0.0181 0.0091 'International Tables Vol C Tables 4.2.6.8 and 6.1.1.4'
H H 0.0000 0.0000 'International Tables Vol C Tables 4.2.6.8 and 6.1.1.4'
N N 0.0311 0.0180 'International Tables Vol C Tables 4.2.6.8 and 6.1.1.4'
S S 0.3331 0.5567 'International Tables Vol C Tables 4.2.6.8 and 6.1.1.4'

loop_
_geom_angle_atom_site_label_1
_geom_angle_atom_site_label_2
_geom_angle_atom_site_label_3
_geom_angle
N1 S1 S2 94.9(2)
N2 S2 S1 94.0(2)
C1 N1 S1 114.1(4)
C1 N2 S2 114.4(4)
N2 C1 N1 122.5(5)
N2 C1 C2 119.1(5)
N1 C1 C2 118.4(5)
C3 C2 C15 120.0(5)
C3 C2 C1 121.1(6)
C15 C2 C1 118.8(6)
C2 C3 C8 119.6(6)
C2 C3 C4 121.5(5)
C8 C3 C4 118.8(6)
C5 C4 C3 119.6(6)
C5 C4 H4 120.2
C3 C4 H4 120.2
C4 C5 C6 121.1(7)
C4 C5 H5 119.4
C6 C5 H5 119.4
C7 C6 C5 121.0(7)
C7 C6 H6 119.5
C5 C6 H6 119.5
C6 C7 C8 120.1(7)
C6 C7 H7 120.0
C8 C7 H7 120.0
C9 C8 C3 119.9(6)
C9 C8 C7 120.9(6)
C3 C8 C7 119.2(7)
C10 C9 C8 121.3(6)
C10 C9 H9 119.3
C8 C9 H9 119.3
C9 C10 C15 119.5(6)
C9 C10 C11 121.6(6)
C15 C10 C11 119.0(6)
C12 C11 C10 120.6(6)
C12 C11 H11 119.7
C10 C11 H11 119.7
C11 C12 C13 120.7(7)
C11 C12 H12 119.6
C13 C12 H12 119.6
C14 C13 C12 121.0(7)
C14 C13 H13 119.5
C12 C13 H13 119.5
C13 C14 C15 119.9(6)
C13 C14 H14 120.1
C15 C14 H14 120.1
C2 C15 C10 119.5(6)
C2 C15 C14 121.7(5)
C10 C15 C14 118.8(6)

loop_
_geom_bond_atom_site_label_1
_geom_bond_atom_site_label_2
_geom_bond_distance
S1 N1 1.635(5)
S1 S2 2.075(2)
S2 N2 1.645(5)
N1 C1 1.331(8)
N2 C1 1.326(8)
C1 C2 1.480(8)
C2 C3 1.409(9)
C2 C15 1.420(9)
C3 C8 1.415(8)
C3 C4 1.451(9)
C4 C5 1.360(10)
C4 H4 0.9300
C5 C6 1.407(10)
C5 H5 0.9300
C6 C7 1.363(12)
C6 H6 0.9300
C7 C8 1.431(10)
C7 H7 0.9300
C8 C9 1.397(10)
C9 C10 1.394(10)
C9 H9 0.9300
C10 C15 1.421(8)
C10 C11 1.435(10)
C11 C12 1.355(11)
C11 H11 0.9300
C12 C13 1.399(10)
C12 H12 0.9300
C13 C14 1.383(10)
C13 H13 0.9300
C14 C15 1.429(9)
C14 H14 0.9300

loop_
_geom_torsion_atom_site_label_1
_geom_torsion_atom_site_label_2
_geom_torsion_atom_site_label_3
_geom_torsion_atom_site_label_4
_geom_torsion
S2 S1 N1 C1 1.2(5)
S1 S2 N2 C1 -2.1(5)
S2 N2 C1 N1 3.7(9)
S2 N2 C1 C2 -177.9(5)
S1 N1 C1 N2 -3.2(9)
S1 N1 C1 C2 178.4(5)
N2 C1 C2 C3 -74.6(8)
N1 C1 C2 C3 103.9(7)
N2 C1 C2 C15 105.8(7)
N1 C1 C2 C15 -75.7(8)
C15 C2 C3 C8 2.9(9)
C1 C2 C3 C8 -176.8(5)
C15 C2 C3 C4 -177.6(5)
C1 C2 C3 C4 2.8(9)
C2 C3 C4 C5 179.9(6)
C8 C3 C4 C5 -0.5(9)
C3 C4 C5 C6 1.8(11)
C4 C5 C6 C7 -2.8(12)
C5 C6 C7 C8 2.3(12)
C2 C3 C8 C9 -1.2(9)
C4 C3 C8 C9 179.2(6)
C2 C3 C8 C7 179.7(6)
C4 C3 C8 C7 0.1(9)
C6 C7 C8 C9 179.9(7)
C6 C7 C8 C3 -1.0(11)
C3 C8 C9 C10 0.5(10)
C7 C8 C9 C10 179.6(6)
C8 C9 C10 C15 -1.4(10)
C8 C9 C10 C11 179.7(6)
C9 C10 C11 C12 178.3(6)
C15 C10 C11 C12 -0.6(10)
C10 C11 C12 C13 -2.2(11)
C11 C12 C13 C14 3.6(11)
C12 C13 C14 C15 -2.2(10)
C3 C2 C15 C10 -3.8(9)
C1 C2 C15 C10 175.9(5)
C3 C2 C15 C14 176.2(5)
C1 C2 C15 C14 -4.2(9)
C9 C10 C15 C2 3.0(9)
C11 C10 C15 C2 -178.1(6)
C9 C10 C15 C14 -176.9(6)
C11 C10 C15 C14 1.9(9)
C13 C14 C15 C2 179.4(6)
C13 C14 C15 C10 -0.6(9)

loop_
_publcif_info_datablock.id
_publcif_info_datablock.publ_exptl
_publcif_info_datablock.publ_geom
_publcif_info_datablock.structure
{fa9c3a80-acbd-44fa-ba12-807d0fde8e7a} y y y

loop_
_publcif_info_exptl_table_extra_item
sin_theta_over_lambda_max

loop_
_publcif_info_tables.block_id
_publcif_info_tables.reference_item
{fa9c3a80-acbd-44fa-ba12-807d0fde8e7a} '_publcif_info_datablock.publ_exptl'

loop_
_publcif_info_cif.paper_type
EE
